data_1537693
loop_
_publ_author_name
'Asbrink, S.'
'Kihlborg, L.'

_publ_section_title
;
 A study of the crystal symmetry and structure of orthorhombic Mo4 O11 by
 least-squares techniques
;
_journal_name_full 'Acta Chemica Scandinavica (1-27,1973-42,1988)'
_journal_page_first 1571
_journal_page_last 1573
_journal_volume 18
_journal_year 1964
_chemical_formula_sum 'Mo4 O11'
_space_group_IT_number 33
_symmetry_space_group_name_Hall 'P -2ac -2n'
_symmetry_space_group_name_H-M 'P n 21 a'
_cell_angle_alpha 90
_cell_angle_beta 90
_cell_angle_gamma 90
_cell_formula_units_Z 4
_cell_length_a 24.4
_cell_length_b 5.45
_cell_length_c 6.7
_cell_volume 890.966
_citation_journal_id_ASTM ACSAA4
_cod_data_source_file Asbrink_ACSAA4_1964_698.cif
_cod_data_source_block Mo4O11
_cod_original_cell_volume 890.9659
_cod_original_sg_symbol_Hall 'P 2c -2n (-x,z,y)'
_cod_database_code 1537693

loop_
_symmetry_equiv_pos_as_xyz
x,y,z
-x,y+1/2,-z
-x+1/2,y+1/2,z+1/2
x+1/2,y,-z+1/2

loop_
_atom_site_label
_atom_site_type_symbol
_atom_site_fract_x
_atom_site_fract_y
_atom_site_fract_z
_atom_site_occupancy
_atom_site_U_iso_or_equiv
O9 O 0.8064 0.0499 0.0138 1 0.0
O6 O 0.1247 0.9702 0.3603 1 0.0
O1 O 0.9979 0.9766 0.0112 1 0.0
Mo4 Mo 0.02852 0.7466 0.84123 1 0.0
O5 O 0.9326 0.0141 0.3365 1 0.0
O8 O 0.1872 0.0356 0.0387 1 0.0
Mo2 Mo 0.1469 0.7419 0.19715 1 0.0
O3 O 0.224 0.7318 0.3203 1 0.0
O4 O 0.0608 0.0203 0.6849 1 0.0
Mo3 Mo 0.08714 0.2477 0.52144 1 0.0
O10 O 0.0309 0.2567 0.3425 1 0.0
Mo1 Mo 0.20535 0.2638 0.87214 1 0.0
O2 O 0.1645 0.2379 0.6593 1 0.0
O7 O 0.8712 0.9685 0.6815 1 0.0
O11 O 0.0943 0.7648 0.0179 1 0.0
